data_7153720
loop_
_publ_author_name
'Ueta, Shoko'
'Hida, Kazuo'
'Nishiuchi, Masaki'
'Kawamura, Yasuhiko'

_publ_section_title
;
 Regioisomeric allene dimer formation by the reaction of
 tetraarylbutatrienes with tetracyanoethene.
;
_journal_issue 17
_journal_name_full 'Organic &amp; biomolecular chemistry'
_journal_page_first 2784
_journal_page_last 2791
_journal_paper_doi 10.1039/c3ob42574f
_journal_volume 12
_journal_year 2014
_chemical_formula_sum 'C38 H27 N3 O5'
_chemical_formula_weight 605.63
_chemical_name_systematic
; 
 ? 
;
_space_group_IT_number 14
_symmetry_space_group_name_Hall '-P 2ybc'
_symmetry_space_group_name_H-M 'P 1 21/c 1'
_atom_sites_solution_hydrogens geom
_atom_sites_solution_primary direct
_atom_sites_solution_secondary difmap
_audit_creation_method SHELXL-97
_cell_angle_alpha 90.00
_cell_angle_beta 95.6174(9)
_cell_angle_gamma 90.00
_cell_formula_units_Z 4
_cell_length_a 10.0721(2)
_cell_length_b 13.6832(3)
_cell_length_c 23.3065(4)
_cell_measurement_temperature 123(2)
_cell_volume 3196.64(11)
_computing_structure_refinement 'SHELXL-97 (Sheldrick, 1997)'
_computing_structure_solution 'SHELXS-97 (Sheldrick, 1990)'
_diffrn_ambient_temperature 123(2)
_diffrn_measured_fraction_theta_full 0.998
_diffrn_measured_fraction_theta_max 0.998
_diffrn_radiation_monochromator graphite
_diffrn_radiation_source 'fine-focus sealed tube'
_diffrn_radiation_type CuK\a
_diffrn_radiation_wavelength 1.54187
_diffrn_reflns_av_R_equivalents 0.0333
_diffrn_reflns_av_sigmaI/netI 0.0263
_diffrn_reflns_limit_h_max 11
_diffrn_reflns_limit_h_min -12
_diffrn_reflns_limit_k_max 16
_diffrn_reflns_limit_k_min -16
_diffrn_reflns_limit_l_max 28
_diffrn_reflns_limit_l_min -26
_diffrn_reflns_number 36081
_diffrn_reflns_theta_full 68.24
_diffrn_reflns_theta_max 68.24
_diffrn_reflns_theta_min 3.75
_exptl_absorpt_coefficient_mu 0.685
_exptl_absorpt_correction_T_max 0.9347
_exptl_absorpt_correction_T_min 0.8983
_exptl_crystal_density_diffrn 1.258
_exptl_crystal_density_method 'not measured'
_exptl_crystal_F_000 1264
_exptl_crystal_size_max 0.16
_exptl_crystal_size_mid 0.12
_exptl_crystal_size_min 0.10
_refine_diff_density_max 0.156
_refine_diff_density_min -0.207
_refine_diff_density_rms 0.039
_refine_ls_extinction_method none
_refine_ls_goodness_of_fit_ref 1.118
_refine_ls_hydrogen_treatment mixed
_refine_ls_matrix_type full
_refine_ls_number_parameters 419
_refine_ls_number_reflns 5845
_refine_ls_number_restraints 0
_refine_ls_restrained_S_all 1.118
_refine_ls_R_factor_all 0.0701
_refine_ls_R_factor_gt 0.0426
_refine_ls_shift/su_max 0.000
_refine_ls_shift/su_mean 0.000
_refine_ls_structure_factor_coef Fsqd
_refine_ls_weighting_details 'calc w=1/[\s^2^(Fo^2^)+(0.0508P)^2^+0.9762P] where P=(Fo^2^+2Fc^2^)/3'
_refine_ls_weighting_scheme calc
_refine_ls_wR_factor_gt 0.1027
_refine_ls_wR_factor_ref 0.1368
_reflns_number_gt 3895
_reflns_number_total 5845
_reflns_threshold_expression >2sigma(I)
_cod_data_source_file c3ob42574f2.cif
_cod_data_source_block ydkr
_cod_database_code 7153720

loop_
_symmetry_equiv_pos_as_xyz
'x, y, z'
'-x, y+1/2, -z+1/2'
'-x, -y, -z'
'x, -y-1/2, z-1/2'

loop_
_atom_site_label
_atom_site_type_symbol
_atom_site_fract_x
_atom_site_fract_y
_atom_site_fract_z
_atom_site_U_iso_or_equiv
_atom_site_adp_type
_atom_site_occupancy
_atom_site_symmetry_multiplicity
_atom_site_calc_flag
_atom_site_refinement_flags
O1 O -0.27493(16) 0.24635(13) 0.71101(7) 0.0717(5) Uani 1 1 d .
O4 O 0.30932(18) -0.15798(14) 0.63329(8) 0.0896(6) Uani 1 1 d .
O5 O -0.41228(18) -0.33307(13) 0.96155(9) 0.0854(6) Uani 1 1 d .
C2 C -0.05158(19) 0.08635(15) 0.79781(8) 0.0472(5) Uani 1 1 d .
O2 O 0.34249(19) 0.44855(12) 0.83715(9) 0.0852(6) Uani 1 1 d .
C3 C 0.10086(19) 0.07355(15) 0.80828(8) 0.0454(5) Uani 1 1 d .
C4 C 0.16752(19) 0.17397(15) 0.81641(8) 0.0464(5) Uani 1 1 d .
O3 O 0.33181(17) -0.08849(14) 0.97943(7) 0.0761(5) Uani 1 1 d .
C5 C 0.2559(2) 0.00326(15) 0.89412(9) 0.0495(5) Uani 1 1 d .
C6 C 0.1516(2) 0.01305(15) 0.75822(8) 0.0481(5) Uani 1 1 d .
C7 C -0.1020(2) 0.15832(16) 0.76070(9) 0.0524(5) Uani 1 1 d .
H1 H -0.0420 0.2004 0.7437 0.063 Uiso 1 1 calc R
C8 C 0.3367(2) -0.04824(17) 0.70972(10) 0.0618(6) Uani 1 1 d .
H24 H 0.4298 -0.0496 0.7061 0.074 Uiso 1 1 calc R
C9 C 0.1100(2) -0.11893(15) 0.92875(9) 0.0516(5) Uani 1 1 d .
C10 C -0.1839(2) -0.12379(16) 0.88753(9) 0.0523(5) Uani 1 1 d .
C11 C 0.1654(2) 0.22288(16) 0.86855(9) 0.0526(5) Uani 1 1 d .
H20 H 0.1236 0.1929 0.8988 0.063 Uiso 1 1 calc R
C44 C -0.1413(2) 0.02332(15) 0.82290(9) 0.0485(5) Uani 1 1 d .
C12 C 0.2502(2) -0.06815(17) 0.93946(9) 0.0547(5) Uani 1 1 d .
C13 C -0.2785(2) -0.09419(17) 0.92369(10) 0.0568(5) Uani 1 1 d .
H16 H -0.2901 -0.0265 0.9307 0.068 Uiso 1 1 calc R
C14 C 0.2227(2) 0.31431(17) 0.87742(10) 0.0593(6) Uani 1 1 d .
H21 H 0.2213 0.3460 0.9136 0.071 Uiso 1 1 calc R
C15 C 0.3747(2) 0.05954(18) 0.89157(9) 0.0580(6) Uani 1 1 d .
C16 C 0.0669(2) -0.04031(17) 0.71995(10) 0.0600(6) Uani 1 1 d .
H25 H -0.0265 -0.0376 0.7227 0.072 Uiso 1 1 calc R
C17 C -0.0919(2) -0.05330(15) 0.86304(9) 0.0482(5) Uani 1 1 d .
C18 C 0.13635(19) 0.00922(15) 0.86040(8) 0.0459(5) Uani 1 1 d .
C45 C -0.2391(2) 0.17125(17) 0.74735(9) 0.0563(5) Uani 1 1 d .
C20 C 0.2885(2) 0.00737(16) 0.75217(9) 0.0541(5) Uani 1 1 d .
H26 H 0.3493 0.0428 0.7780 0.065 Uiso 1 1 calc R
C21 C -0.1721(2) -0.22321(17) 0.87651(10) 0.0594(6) Uani 1 1 d .
H17 H -0.1087 -0.2448 0.8517 0.071 Uiso 1 1 calc R
C22 C 0.2504(2) -0.10231(18) 0.67226(10) 0.0629(6) Uani 1 1 d .
C23 C 0.0408(2) -0.05810(15) 0.87987(8) 0.0477(5) Uani 1 1 d .
C24 C -0.2779(2) 0.03726(18) 0.80857(10) 0.0582(6) Uani 1 1 d .
H2 H -0.3390 -0.0052 0.8247 0.070 Uiso 1 1 calc R
C25 C 0.2809(2) 0.31290(17) 0.78085(11) 0.0639(6) Uani 1 1 d .
H22 H 0.3188 0.3443 0.7500 0.077 Uiso 1 1 calc R
C26 C 0.0448(2) -0.11728(17) 0.98250(10) 0.0592(6) Uani 1 1 d .
C27 C 0.2251(2) 0.22123(16) 0.77265(9) 0.0562(5) Uani 1 1 d .
H23 H 0.2263 0.1901 0.7363 0.067 Uiso 1 1 calc R
N1 N 0.4748(2) 0.09903(17) 0.89223(9) 0.0766(6) Uani 1 1 d .
C29 C -0.3559(2) -0.16169(18) 0.94953(10) 0.0620(6) Uani 1 1 d .
H18 H -0.4182 -0.1405 0.9749 0.074 Uiso 1 1 calc R
C30 C 0.1156(2) -0.09814(19) 0.67728(10) 0.0681(7) Uani 1 1 d .
H27 H 0.0555 -0.1347 0.6517 0.082 Uiso 1 1 calc R
C31 C -0.3419(2) -0.26057(18) 0.93818(11) 0.0641(6) Uani 1 1 d .
C32 C -0.2508(3) -0.29080(18) 0.90105(11) 0.0667(6) Uani 1 1 d .
H19 H -0.2425 -0.3583 0.8925 0.080 Uiso 1 1 calc R
C33 C 0.2819(2) 0.35922(16) 0.83335(11) 0.0597(6) Uani 1 1 d .
N2 N 0.1564(3) -0.30054(19) 0.90443(12) 0.0993(8) Uani 1 1 d .
C35 C 0.1336(2) -0.22129(19) 0.91387(11) 0.0647(6) Uani 1 1 d .
C36 C -0.3270(2) 0.11032(18) 0.77187(10) 0.0618(6) Uani 1 1 d .
H3 H -0.4206 0.1188 0.7635 0.074 Uiso 1 1 calc R
C37 C -0.5108(3) -0.3070(2) 0.99854(14) 0.0908(9) Uani 1 1 d .
H4 H -0.4687 -0.2710 1.0319 0.136 Uiso 1 1 calc R
H5 H -0.5530 -0.3663 1.0118 0.136 Uiso 1 1 calc R
H6 H -0.5785 -0.2657 0.9775 0.136 Uiso 1 1 calc R
C38 C -0.4130(3) 0.2598(2) 0.69329(13) 0.0876(9) Uani 1 1 d .
H7 H -0.4495 0.2001 0.6747 0.131 Uiso 1 1 calc R
H8 H -0.4241 0.3143 0.6659 0.131 Uiso 1 1 calc R
H9 H -0.4605 0.2745 0.7270 0.131 Uiso 1 1 calc R
C39 C 0.2293(3) -0.2260(2) 0.59953(12) 0.0877(9) Uani 1 1 d .
H10 H 0.1800 -0.2666 0.6248 0.132 Uiso 1 1 calc R
H11 H 0.2864 -0.2676 0.5781 0.132 Uiso 1 1 calc R
H12 H 0.1662 -0.1907 0.5723 0.132 Uiso 1 1 calc R
C40 C 0.3506(4) 0.4991(2) 0.88991(16) 0.1217(13) Uani 1 1 d .
H13 H 0.2606 0.5159 0.8992 0.183 Uiso 1 1 calc R
H14 H 0.4028 0.5590 0.8868 0.183 Uiso 1 1 calc R
H15 H 0.3941 0.4576 0.9204 0.183 Uiso 1 1 calc R
N3 N 0.0005(2) -0.11498(17) 1.02530(9) 0.0827(7) Uani 1 1 d .

loop_
_atom_site_aniso_label
_atom_site_aniso_U_11
_atom_site_aniso_U_22
_atom_site_aniso_U_33
_atom_site_aniso_U_23
_atom_site_aniso_U_13
_atom_site_aniso_U_12
O1 0.0515(10) 0.0899(12) 0.0720(10) 0.0208(9) -0.0023(8) 0.0156(9)
O4 0.0779(13) 0.0970(14) 0.0993(14) -0.0429(11) 0.0361(11) -0.0122(10)
O5 0.0738(12) 0.0731(12) 0.1134(15) 0.0145(10) 0.0302(11) -0.0175(9)
C2 0.0372(11) 0.0602(12) 0.0448(11) -0.0004(9) 0.0064(8) 0.0027(9)
O2 0.0838(13) 0.0574(10) 0.1171(16) -0.0020(10) 0.0228(11) -0.0140(9)
C3 0.0356(11) 0.0565(12) 0.0446(10) 0.0042(9) 0.0063(8) 0.0019(9)
C4 0.0358(11) 0.0570(12) 0.0467(11) 0.0067(9) 0.0061(8) 0.0016(9)
O3 0.0636(11) 0.0966(13) 0.0660(10) 0.0183(9) -0.0041(8) 0.0068(9)
C5 0.0397(11) 0.0610(13) 0.0484(11) 0.0059(9) 0.0072(9) 0.0017(10)
C6 0.0397(11) 0.0579(12) 0.0480(11) 0.0014(9) 0.0100(9) -0.0006(9)
C7 0.0407(12) 0.0660(14) 0.0510(12) 0.0080(10) 0.0069(9) 0.0059(10)
C8 0.0453(13) 0.0712(15) 0.0718(15) -0.0075(12) 0.0193(11) -0.0033(11)
C9 0.0491(12) 0.0554(13) 0.0519(12) 0.0088(9) 0.0131(10) 0.0041(10)
C10 0.0435(12) 0.0597(13) 0.0542(12) 0.0015(10) 0.0084(10) -0.0060(10)
C11 0.0457(12) 0.0608(13) 0.0526(12) 0.0014(10) 0.0109(10) -0.0001(10)
C44 0.0384(11) 0.0596(13) 0.0479(11) -0.0008(9) 0.0063(9) 0.0006(9)
C12 0.0452(13) 0.0675(14) 0.0510(12) 0.0061(10) 0.0022(10) 0.0067(10)
C13 0.0468(13) 0.0595(13) 0.0659(14) -0.0007(11) 0.0152(10) -0.0066(10)
C14 0.0521(14) 0.0620(14) 0.0640(14) -0.0064(11) 0.0069(11) 0.0027(11)
C15 0.0395(13) 0.0759(15) 0.0584(13) 0.0056(11) 0.0039(10) 0.0027(11)
C16 0.0413(12) 0.0782(16) 0.0610(14) -0.0094(12) 0.0082(10) -0.0048(11)
C17 0.0410(12) 0.0554(12) 0.0494(11) -0.0027(9) 0.0111(9) -0.0029(9)
C18 0.0395(11) 0.0549(12) 0.0442(11) 0.0007(9) 0.0084(9) 0.0036(9)
C45 0.0449(13) 0.0720(15) 0.0515(12) 0.0050(11) 0.0015(10) 0.0077(11)
C20 0.0429(12) 0.0662(14) 0.0537(12) -0.0046(10) 0.0082(10) -0.0031(10)
C21 0.0543(14) 0.0623(14) 0.0624(14) -0.0064(11) 0.0102(11) -0.0053(11)
C22 0.0577(15) 0.0709(15) 0.0631(14) -0.0126(12) 0.0215(11) -0.0044(12)
C23 0.0412(12) 0.0564(12) 0.0468(11) 0.0031(9) 0.0110(9) 0.0010(9)
C24 0.0394(12) 0.0721(15) 0.0634(14) 0.0020(11) 0.0070(10) -0.0014(11)
C25 0.0640(15) 0.0613(14) 0.0690(15) 0.0105(12) 0.0205(12) -0.0022(12)
C26 0.0607(15) 0.0651(14) 0.0531(13) 0.0109(11) 0.0121(11) 0.0050(11)
C27 0.0551(14) 0.0633(14) 0.0515(12) 0.0073(10) 0.0119(10) 0.0018(11)
N1 0.0481(13) 0.0989(17) 0.0822(15) 0.0076(12) 0.0043(11) -0.0069(12)
C29 0.0463(13) 0.0740(16) 0.0677(14) 0.0005(12) 0.0148(11) -0.0070(11)
C30 0.0574(15) 0.0823(17) 0.0654(15) -0.0189(13) 0.0090(12) -0.0094(13)
C31 0.0518(14) 0.0652(15) 0.0759(16) 0.0100(12) 0.0089(12) -0.0132(12)
C32 0.0638(16) 0.0584(14) 0.0786(16) -0.0015(12) 0.0106(13) -0.0086(12)
C33 0.0496(14) 0.0518(13) 0.0782(16) 0.0057(11) 0.0084(12) -0.0008(10)
N2 0.104(2) 0.0731(16) 0.122(2) -0.0012(15) 0.0200(16) 0.0175(14)
C35 0.0629(16) 0.0625(15) 0.0698(15) 0.0053(12) 0.0126(12) 0.0090(12)
C36 0.0362(12) 0.0815(16) 0.0668(14) 0.0006(12) 0.0003(10) 0.0055(11)
C37 0.0642(18) 0.098(2) 0.113(2) 0.0298(18) 0.0260(16) -0.0120(16)
C38 0.0579(17) 0.100(2) 0.100(2) 0.0116(17) -0.0161(15) 0.0233(15)
C39 0.098(2) 0.087(2) 0.0809(19) -0.0278(16) 0.0242(16) -0.0097(17)
C40 0.176(4) 0.0648(19) 0.124(3) -0.0199(19) 0.011(3) -0.030(2)
N3 0.0932(17) 0.0960(17) 0.0631(13) 0.0130(12) 0.0281(12) 0.0043(13)

loop_
_atom_type_symbol
_atom_type_description
_atom_type_scat_dispersion_real
_atom_type_scat_dispersion_imag
_atom_type_scat_source
C C 0.0181 0.0091 'International Tables Vol C Tables 4.2.6.8 and 6.1.1.4'
H H 0.0000 0.0000 'International Tables Vol C Tables 4.2.6.8 and 6.1.1.4'
N N 0.0311 0.0180 'International Tables Vol C Tables 4.2.6.8 and 6.1.1.4'
O O 0.0492 0.0322 'International Tables Vol C Tables 4.2.6.8 and 6.1.1.4'

loop_
_geom_angle_atom_site_label_1
_geom_angle_atom_site_label_2
_geom_angle_atom_site_label_3
_geom_angle
C45 O1 C38 118.1(2)
C22 O4 C39 118.4(2)
C31 O5 C37 118.7(2)
C7 C2 C44 118.98(18)
C7 C2 C3 118.84(18)
C44 C2 C3 122.11(18)
C33 O2 C40 119.0(2)
C18 C3 C4 110.84(16)
C18 C3 C2 110.27(16)
C4 C3 C2 109.59(16)
C18 C3 C6 102.89(15)
C4 C3 C6 113.41(16)
C2 C3 C6 109.67(16)
C27 C4 C11 117.6(2)
C27 C4 C3 122.59(19)
C11 C4 C3 119.72(17)
C18 C5 C15 129.38(19)
C18 C5 C12 111.27(18)
C15 C5 C12 119.25(19)
C16 C6 C20 117.17(19)
C16 C6 C3 122.56(18)
C20 C6 C3 120.20(18)
C2 C7 C45 121.8(2)
C20 C8 C22 120.4(2)
C35 C9 C26 108.20(19)
C35 C9 C23 114.68(19)
C26 C9 C23 114.77(17)
C35 C9 C12 107.18(18)
C26 C9 C12 109.09(18)
C23 C9 C12 102.44(16)
C13 C10 C21 118.2(2)
C13 C10 C17 122.1(2)
C21 C10 C17 119.61(19)
C14 C11 C4 121.6(2)
C24 C44 C2 118.14(19)
C24 C44 C17 121.15(19)
C2 C44 C17 120.71(18)
O3 C12 C5 130.1(2)
O3 C12 C9 123.5(2)
C5 C12 C9 106.42(17)
C29 C13 C10 121.1(2)
C33 C14 C11 119.7(2)
N1 C15 C5 174.6(3)
C6 C16 C30 121.5(2)
C23 C17 C44 118.97(18)
C23 C17 C10 119.35(19)
C44 C17 C10 121.64(18)
C5 C18 C23 110.96(18)
C5 C18 C3 128.17(18)
C23 C18 C3 120.86(17)
O1 C45 C36 125.0(2)
O1 C45 C7 115.6(2)
C36 C45 C7 119.5(2)
C8 C20 C6 121.6(2)
C32 C21 C10 121.1(2)
O4 C22 C30 125.2(2)
O4 C22 C8 115.6(2)
C30 C22 C8 119.2(2)
C17 C23 C18 123.27(19)
C17 C23 C9 127.45(18)
C18 C23 C9 108.34(17)
C36 C24 C44 122.2(2)
C33 C25 C27 120.6(2)
N3 C26 C9 176.6(3)
C25 C27 C4 121.2(2)
C13 C29 C31 119.7(2)
C22 C30 C16 120.2(2)
O5 C31 C32 115.7(2)
O5 C31 C29 124.5(2)
C32 C31 C29 119.7(2)
C21 C32 C31 120.1(2)
O2 C33 C25 115.7(2)
O2 C33 C14 125.0(2)
C25 C33 C14 119.3(2)
N2 C35 C9 176.8(3)
C24 C36 C45 119.3(2)

loop_
_geom_bond_atom_site_label_1
_geom_bond_atom_site_label_2
_geom_bond_distance
O1 C45 1.358(3)
O1 C38 1.424(3)
O4 C22 1.365(3)
O4 C39 1.418(3)
O5 C31 1.363(3)
O5 C37 1.422(3)
C2 C7 1.375(3)
C2 C44 1.416(3)
C2 C3 1.541(3)
O2 C33 1.365(3)
O2 C40 1.406(4)
C3 C18 1.514(3)
C3 C4 1.533(3)
C3 C6 1.557(3)
C4 C27 1.382(3)
C4 C11 1.389(3)
O3 C12 1.213(2)
C5 C18 1.375(3)
C5 C15 1.429(3)
C5 C12 1.445(3)
C6 C16 1.381(3)
C6 C20 1.402(3)
C7 C45 1.396(3)
C8 C20 1.374(3)
C8 C22 1.384(3)
C9 C35 1.468(3)
C9 C26 1.470(3)
C9 C23 1.524(3)
C9 C12 1.571(3)
C10 C13 1.392(3)
C10 C21 1.392(3)
C10 C17 1.490(3)
C11 C14 1.385(3)
C44 C24 1.397(3)
C44 C17 1.460(3)
C13 C29 1.384(3)
C14 C33 1.381(3)
C15 N1 1.143(3)
C16 C30 1.397(3)
C17 C23 1.357(3)
C18 C23 1.437(3)
C45 C36 1.380(3)
C21 C32 1.378(3)
C22 C30 1.375(3)
C24 C36 1.376(3)
C25 C33 1.377(3)
C25 C27 1.380(3)
C26 N3 1.132(3)
C29 C31 1.388(3)
C31 C32 1.385(3)
N2 C35 1.134(3)

loop_
_geom_torsion_atom_site_label_1
_geom_torsion_atom_site_label_2
_geom_torsion_atom_site_label_3
_geom_torsion_atom_site_label_4
_geom_torsion
C7 C2 C3 C18 166.08(18)
C44 C2 C3 C18 -17.1(3)
C7 C2 C3 C4 43.8(2)
C44 C2 C3 C4 -139.41(19)
C7 C2 C3 C6 -81.3(2)
C44 C2 C3 C6 95.5(2)
C18 C3 C4 C27 138.4(2)
C2 C3 C4 C27 -99.6(2)
C6 C3 C4 C27 23.3(3)
C18 C3 C4 C11 -44.9(2)
C2 C3 C4 C11 77.1(2)
C6 C3 C4 C11 -160.01(18)
C18 C3 C6 C16 102.2(2)
C4 C3 C6 C16 -138.0(2)
C2 C3 C6 C16 -15.2(3)
C18 C3 C6 C20 -74.8(2)
C4 C3 C6 C20 45.0(3)
C2 C3 C6 C20 167.87(18)
C44 C2 C7 C45 0.3(3)
C3 C2 C7 C45 177.22(19)
C27 C4 C11 C14 -2.2(3)
C3 C4 C11 C14 -179.07(19)
C7 C2 C44 C24 0.1(3)
C3 C2 C44 C24 -176.67(19)
C7 C2 C44 C17 -179.28(19)
C3 C2 C44 C17 3.9(3)
C18 C5 C12 O3 -174.2(2)
C15 C5 C12 O3 2.6(4)
C18 C5 C12 C9 5.1(2)
C15 C5 C12 C9 -178.12(19)
C35 C9 C12 O3 -66.8(3)
C26 C9 C12 O3 50.1(3)
C23 C9 C12 O3 172.1(2)
C35 C9 C12 C5 113.8(2)
C26 C9 C12 C5 -129.25(19)
C23 C9 C12 C5 -7.2(2)
C21 C10 C13 C29 2.0(3)
C17 C10 C13 C29 -174.9(2)
C4 C11 C14 C33 1.0(3)
C18 C5 C15 N1 -165(3)
C12 C5 C15 N1 19(3)
C20 C6 C16 C30 0.5(3)
C3 C6 C16 C30 -176.5(2)
C24 C44 C17 C23 -173.8(2)
C2 C44 C17 C23 5.6(3)
C24 C44 C17 C10 3.9(3)
C2 C44 C17 C10 -176.69(18)
C13 C10 C17 C23 113.2(2)
C21 C10 C17 C23 -63.7(3)
C13 C10 C17 C44 -64.5(3)
C21 C10 C17 C44 118.6(2)
C15 C5 C18 C23 -176.9(2)
C12 C5 C18 C23 -0.5(2)
C15 C5 C18 C3 4.4(4)
C12 C5 C18 C3 -179.19(19)
C4 C3 C18 C5 -37.1(3)
C2 C3 C18 C5 -158.6(2)
C6 C3 C18 C5 84.4(2)
C4 C3 C18 C23 144.32(18)
C2 C3 C18 C23 22.8(2)
C6 C3 C18 C23 -94.1(2)
C38 O1 C45 C36 -4.7(3)
C38 O1 C45 C7 176.6(2)
C2 C7 C45 O1 178.73(19)
C2 C7 C45 C36 -0.1(3)
C22 C8 C20 C6 -1.4(4)
C16 C6 C20 C8 0.5(3)
C3 C6 C20 C8 177.6(2)
C13 C10 C21 C32 -0.5(3)
C17 C10 C21 C32 176.5(2)
C39 O4 C22 C30 -7.9(4)
C39 O4 C22 C8 170.7(2)
C20 C8 C22 O4 -177.4(2)
C20 C8 C22 C30 1.3(4)
C44 C17 C23 C18 0.4(3)
C10 C17 C23 C18 -177.38(18)
C44 C17 C23 C9 168.02(19)
C10 C17 C23 C9 -9.8(3)
C5 C18 C23 C17 165.2(2)
C3 C18 C23 C17 -16.0(3)
C5 C18 C23 C9 -4.5(2)
C3 C18 C23 C9 174.31(17)
C35 C9 C23 C17 82.2(3)
C26 C9 C23 C17 -44.0(3)
C12 C9 C23 C17 -162.1(2)
C35 C9 C23 C18 -108.7(2)
C26 C9 C23 C18 125.1(2)
C12 C9 C23 C18 7.0(2)
C2 C44 C24 C36 -0.9(3)
C17 C44 C24 C36 178.5(2)
C35 C9 C26 N3 100(4)
C23 C9 C26 N3 -130(4)
C12 C9 C26 N3 -16(4)
C33 C25 C27 C4 0.8(4)
C11 C4 C27 C25 1.3(3)
C3 C4 C27 C25 178.1(2)
C10 C13 C29 C31 -1.7(4)
O4 C22 C30 C16 178.3(2)
C8 C22 C30 C16 -0.3(4)
C6 C16 C30 C22 -0.6(4)
C37 O5 C31 C32 -177.9(2)
C37 O5 C31 C29 2.5(4)
C13 C29 C31 O5 179.5(2)
C13 C29 C31 C32 0.0(4)
C10 C21 C32 C31 -1.2(4)
O5 C31 C32 C21 -178.1(2)
C29 C31 C32 C21 1.5(4)
C40 O2 C33 C25 -178.3(3)
C40 O2 C33 C14 2.2(4)
C27 C25 C33 O2 178.4(2)
C27 C25 C33 C14 -2.1(4)
C11 C14 C33 O2 -179.4(2)
C11 C14 C33 C25 1.2(3)
C26 C9 C35 N2 -72(5)
C23 C9 C35 N2 158(5)
C12 C9 C35 N2 45(5)
C44 C24 C36 C45 1.2(3)
O1 C45 C36 C24 -179.4(2)
C7 C45 C36 C24 -0.7(3)
